data_4122408
loop_
_publ_author_name
'Su, Chicheung'
'Guang, Jie'
'Li, Weibin'
'Wu, Kuiwang'
'Hopson, Russell'
'Williard, Paul G.'

_publ_section_title
;
 Chiral lithium diamides derived from linked N-isopropyl valinol or
 alaninol.
;
_journal_issue 33
_journal_name_full 'Journal of the American Chemical Society'
_journal_page_first 11735
_journal_page_last 11747
_journal_paper_doi 10.1021/ja505179y
_journal_volume 136
_journal_year 2014
_chemical_formula_sum 'C40 H84 Li4 N4 O6'
_chemical_formula_weight 744.87
_chemical_name_common ccs17dec12
_space_group_crystal_system orthorhombic
_space_group_IT_number 19
_space_group_name_Hall 'P 2ac 2ab'
_space_group_name_H-M_alt 'P 21 21 21'
_symmetry_space_group_name_Hall 'P 2ac 2ab'
_symmetry_space_group_name_H-M 'P 21 21 21'
_atom_sites_solution_hydrogens geom
_atom_sites_solution_primary direct
_atom_sites_solution_secondary difmap
_cell_angle_alpha 90
_cell_angle_beta 90
_cell_angle_gamma 90
_cell_formula_units_Z 4
_cell_length_a 10.214(2)
_cell_length_b 13.715(3)
_cell_length_c 34.474(7)
_cell_measurement_reflns_used 7814
_cell_measurement_temperature 296.(2)
_cell_measurement_theta_max 16.6271
_cell_measurement_theta_min 2.3123
_cell_volume 4829.3(17)
_computing_cell_refinement 'SAINT V8.18C (Bruker AXS Inc., 2011)'
_computing_data_reduction 'SAINT V8.18C (Bruker AXS Inc., 2011)'
_computing_structure_refinement 'SHELXL-2013 (Sheldrick, 2013)'
_computing_structure_solution 'SHELXS-97 (Sheldrick, 2008)'
_diffrn_ambient_temperature 296.(2)
_diffrn_detector_area_resol_mean 10.4167
_diffrn_measured_fraction_theta_full 0.983
_diffrn_measured_fraction_theta_max 0.983
_diffrn_radiation_wavelength 0.71073
_diffrn_reflns_av_R_equivalents 0.0474
_diffrn_reflns_av_sigmaI/netI 0.0328
_diffrn_reflns_limit_h_max 8
_diffrn_reflns_limit_h_min -8
_diffrn_reflns_limit_k_max 10
_diffrn_reflns_limit_k_min -11
_diffrn_reflns_limit_l_max 27
_diffrn_reflns_limit_l_min -27
_diffrn_reflns_number 17801
_diffrn_reflns_theta_full 16.81
_diffrn_reflns_theta_max 16.81
_diffrn_reflns_theta_min 2.31
_exptl_absorpt_coefficient_mu 0.066
_exptl_absorpt_correction_type empirical
_exptl_absorpt_process_details 'SADABS V2008/1 (Bruker AXS Inc.)'
_exptl_crystal_colour 'clear colourless'
_exptl_crystal_density_diffrn 1.025
_exptl_crystal_density_method 'not measured'
_exptl_crystal_description chunk
_exptl_crystal_F_000 1648
_exptl_crystal_size_max 0.350
_exptl_crystal_size_mid 0.300
_exptl_crystal_size_min 0.280
_refine_diff_density_max 0.148
_refine_diff_density_min -0.105
_refine_ls_abs_structure_details
;
Flack x determined using 854 quotients [(I+)-(I-)]/[(I+)+(I-)]
(Parsons and Flack (2004), Acta Cryst. A60, s61).
;
_refine_ls_abs_structure_Flack -0.5(6)
_refine_ls_extinction_method none
_refine_ls_goodness_of_fit_ref 1.039
_refine_ls_hydrogen_treatment constr
_refine_ls_matrix_type full
_refine_ls_number_parameters 499
_refine_ls_number_reflns 2651
_refine_ls_number_restraints 0
_refine_ls_restrained_S_all 1.039
_refine_ls_R_factor_all 0.0562
_refine_ls_R_factor_gt 0.0448
_refine_ls_shift/su_max 0.000
_refine_ls_shift/su_mean 0.000
_refine_ls_structure_factor_coef Fsqd
_refine_ls_weighting_details 'w=1/[\s^2^(Fo^2^)+(0.0791P)^2^+2.0058P] where P=(Fo^2^+2Fc^2^)/3'
_refine_ls_weighting_scheme calc
_refine_ls_wR_factor_gt 0.1153
_refine_ls_wR_factor_ref 0.1230
_reflns_number_gt 2299
_reflns_number_total 2651
_reflns_threshold_expression 'I > 2\s(I)'
_cod_data_source_file ja505179y_si_008.cif
_cod_data_source_block I
_cod_depositor_comments 'Adding full bibliography for 4122407--4122413.cif.'
_cod_database_code 4122408

loop_
_space_group_symop_operation_xyz
'x, y, z'
'-x+1/2, -y, z+1/2'
'-x, y+1/2, -z+1/2'
'x+1/2, -y+1/2, -z'

loop_
_atom_site_type_symbol
_atom_site_label
_atom_site_fract_x
_atom_site_fract_y
_atom_site_fract_z
_atom_site_U_iso_or_equiv
_atom_site_adp_type
_atom_site_calc_flag
_atom_site_refinement_flags_adp
_atom_site_refinement_flags_posn
_atom_site_occupancy
C C1 0.7756(10) 0.5782(8) 1.0765(3) 0.059(3) Uani d . . 1
H H1A 0.8068 0.6324 1.061 0.07 Uiso calc U R 1
H H1B 0.8048 0.5876 1.103 0.07 Uiso calc U R 1
C C2 0.6282(9) 0.5732(9) 1.0751(3) 0.058(3) Uani d . . 1
H H2 0.6015 0.569 1.0478 0.069 Uiso calc U R 1
C C3 0.5788(10) 0.6724(7) 1.0916(3) 0.094(4) Uani d . . 1
H H3A 0.6177 0.6836 1.1165 0.141 Uiso calc U R 1
H H3B 0.4853 0.6706 1.0941 0.141 Uiso calc U R 1
H H3C 0.6031 0.7241 1.0742 0.141 Uiso calc U R 1
C C4 0.3898(9) 0.3825(8) 1.1072(3) 0.083(3) Uani d . . 1
H H4A 0.418 0.3817 1.1338 0.124 Uiso calc U R 1
H H4B 0.4248 0.3267 1.0939 0.124 Uiso calc U R 1
H H4C 0.2959 0.3805 1.1062 0.124 Uiso calc U R 1
C C5 0.4388(11) 0.4761(8) 1.0875(3) 0.066(3) Uani d . . 1
H H5 0.3928 0.5311 1.0994 0.08 Uiso calc U R 1
C C6 0.3961(10) 0.4703(9) 1.0458(3) 0.115(5) Uani d . . 1
H H6A 0.4343 0.4138 1.0339 0.173 Uiso calc U R 1
H H6B 0.4243 0.5278 1.0323 0.173 Uiso calc U R 1
H H6C 0.3024 0.4656 1.0446 0.173 Uiso calc U R 1
C C7 0.6891(10) 0.2049(7) 1.1082(4) 0.063(3) Uani d . . 1
H H7A 0.7018 0.1355 1.1044 0.075 Uiso calc U R 1
H H7B 0.5966 0.2162 1.1128 0.075 Uiso calc U R 1
C C8 0.7657(9) 0.2374(9) 1.1428(3) 0.064(3) Uani d . . 1
H H8 0.8576 0.22 1.1386 0.077 Uiso calc U R 1
C C9 0.7154(11) 0.1782(8) 1.1777(3) 0.096(4) Uani d . . 1
H H9A 0.6255 0.1946 1.1826 0.143 Uiso calc U R 1
H H9B 0.7671 0.1933 1.2002 0.143 Uiso calc U R 1
H H9C 0.7221 0.1098 1.1721 0.143 Uiso calc U R 1
C C10 0.9984(10) 0.3791(8) 1.1548(3) 0.100(4) Uani d . . 1
H H10A 1.0006 0.4304 1.1359 0.151 Uiso calc U R 1
H H10B 1.0164 0.3179 1.1424 0.151 Uiso calc U R 1
H H10C 1.0634 0.3914 1.1744 0.151 Uiso calc U R 1
C C11 0.8641(11) 0.3755(9) 1.1735(3) 0.075(3) Uani d . . 1
H H11 0.8692 0.3288 1.195 0.09 Uiso calc U R 1
C C12 0.8284(11) 0.4737(9) 1.1909(3) 0.115(4) Uani d . . 1
H H12A 0.7462 0.4685 1.2043 0.173 Uiso calc U R 1
H H12B 0.8212 0.5213 1.1706 0.173 Uiso calc U R 1
H H12C 0.8952 0.4934 1.2089 0.173 Uiso calc U R 1
C C13 0.9634(10) 0.4892(8) 1.0546(3) 0.069(3) Uani d . . 1
H H13A 0.995 0.4225 1.0538 0.082 Uiso calc U R 1
H H13B 1.0063 0.5216 1.0761 0.082 Uiso calc U R 1
C C14 1.0017(9) 0.5400(7) 1.0172(4) 0.062(3) Uani d . . 1
H H14A 0.9796 0.6085 1.0196 0.074 Uiso calc U R 1
H H14B 1.096 0.5356 1.0144 0.074 Uiso calc U R 1
C C15 0.9393(8) 0.5013(6) 0.9807(4) 0.050(3) Uani d . . 1
H H15A 0.9551 0.4317 0.9788 0.06 Uiso calc U R 1
H H15B 0.8454 0.5114 0.9819 0.06 Uiso calc U R 1
C C16 0.9927(9) 0.5507(7) 0.9454(4) 0.065(3) Uani d . . 1
H H16A 0.9855 0.6208 0.9485 0.077 Uiso calc U R 1
H H16B 1.0848 0.5347 0.9427 0.077 Uiso calc U R 1
C C17 0.6661(9) 0.2255(7) 1.0400(4) 0.061(3) Uani d . . 1
H H17A 0.572 0.2283 1.0437 0.074 Uiso calc U R 1
H H17B 0.6896 0.1583 1.0347 0.074 Uiso calc U R 1
C C18 0.7026(9) 0.2871(7) 1.0062(3) 0.058(3) Uani d . . 1
H H18A 0.7958 0.2805 1.0014 0.069 Uiso calc U R 1
H H18B 0.6851 0.3548 1.0123 0.069 Uiso calc U R 1
C C19 0.6288(9) 0.2599(7) 0.9698(3) 0.065(3) Uani d . . 1
H H19A 0.6453 0.1916 0.9642 0.078 Uiso calc U R 1
H H19B 0.5358 0.2669 0.9748 0.078 Uiso calc U R 1
C C20 0.6626(9) 0.3184(10) 0.9347(3) 0.071(3) Uani d . . 1
H H20A 0.7535 0.3062 0.9281 0.085 Uiso calc U R 1
H H20B 0.6095 0.2958 0.9132 0.085 Uiso calc U R 1
C C21 0.9560(9) 0.5791(8) 0.8781(4) 0.070(3) Uani d . . 1
H H21A 1.0503 0.5811 0.8751 0.085 Uiso calc U R 1
H H21B 0.9256 0.6453 0.8822 0.085 Uiso calc U R 1
C C22 0.8947(11) 0.5392(8) 0.8412(3) 0.071(3) Uani d . . 1
H H22 0.9405 0.479 0.8341 0.086 Uiso calc U R 1
C C23 0.9188(12) 0.6162(10) 0.8088(3) 0.127(5) Uani d . . 1
H H23A 0.8824 0.6777 0.8166 0.19 Uiso calc U R 1
H H23B 0.8776 0.5951 0.7852 0.19 Uiso calc U R 1
H H23C 1.0112 0.6234 0.8046 0.19 Uiso calc U R 1
C C24 0.7804(11) 0.3449(9) 0.8233(3) 0.101(4) Uani d . . 1
H H24A 0.7649 0.3211 0.8491 0.151 Uiso calc U R 1
H H24B 0.873 0.3498 0.8189 0.151 Uiso calc U R 1
H H24C 0.7428 0.3007 0.8048 0.151 Uiso calc U R 1
C C25 0.7186(9) 0.4440(9) 0.8188(3) 0.065(3) Uani d . . 1
H H25 0.7413 0.469 0.793 0.078 Uiso calc U R 1
C C26 0.5704(9) 0.4301(8) 0.8204(3) 0.087(3) Uani d . . 1
H H26A 0.5278 0.4915 0.816 0.131 Uiso calc U R 1
H H26B 0.546 0.4055 0.8455 0.131 Uiso calc U R 1
H H26C 0.5441 0.3845 0.8008 0.131 Uiso calc U R 1
C C27 0.5116(10) 0.4534(9) 0.9358(3) 0.060(3) Uani d . . 1
H H27A 0.4578 0.419 0.9545 0.072 Uiso calc U R 1
H H27B 0.4782 0.4393 0.9101 0.072 Uiso calc U R 1
C C28 0.5047(9) 0.5608(9) 0.9433(3) 0.057(3) Uani d . . 1
H H28 0.5341 0.5723 0.9699 0.069 Uiso calc U R 1
C C29 0.3600(8) 0.5905(8) 0.9407(3) 0.086(3) Uani d . . 1
H H29A 0.3255 0.5717 0.9159 0.129 Uiso calc U R 1
H H29B 0.3524 0.6598 0.9437 0.129 Uiso calc U R 1
H H29C 0.3115 0.5584 0.9609 0.129 Uiso calc U R 1
C C30 0.7016(10) 0.7194(7) 0.9673(3) 0.082(3) Uani d . . 1
H H30A 0.7861 0.6929 0.9612 0.123 Uiso calc U R 1
H H30B 0.6634 0.683 0.9882 0.123 Uiso calc U R 1
H H30C 0.711 0.7864 0.9749 0.123 Uiso calc U R 1
C C31 0.6120(9) 0.7130(9) 0.9313(3) 0.059(3) Uani d . . 1
H H31 0.526 0.7393 0.9384 0.071 Uiso calc U R 1
C C32 0.6696(10) 0.7773(8) 0.9003(3) 0.095(4) Uani d . . 1
H H32A 0.6126 0.7779 0.8782 0.143 Uiso calc U R 1
H H32B 0.7538 0.7525 0.8929 0.143 Uiso calc U R 1
H H32C 0.679 0.8423 0.9102 0.143 Uiso calc U R 1
C C33 0.3696(17) 0.7065(13) 0.8302(4) 0.173(7) Uani d . . 1
H H33A 0.3186 0.6529 0.8406 0.208 Uiso calc U R 1
H H33B 0.3671 0.76 0.8486 0.208 Uiso calc U R 1
C C34 0.3170(14) 0.7366(12) 0.7939(6) 0.156(6) Uani d . . 1
H H34A 0.2963 0.8056 0.794 0.187 Uiso calc U R 1
H H34B 0.2387 0.6999 0.7875 0.187 Uiso calc U R 1
C C35 0.423(2) 0.7151(19) 0.7670(5) 0.271(14) Uani d . . 1
H H35A 0.3978 0.6606 0.7506 0.325 Uiso calc U R 1
H H35B 0.4371 0.7712 0.7503 0.325 Uiso calc U R 1
C C36 0.5341(13) 0.6936(11) 0.7851(5) 0.126(5) Uani d . . 1
H H36A 0.5953 0.7475 0.7831 0.152 Uiso calc U R 1
H H36B 0.574 0.6362 0.7737 0.152 Uiso calc U R 1
C C37 0.400(2) 0.4363(12) 1.2148(5) 0.154(6) Uani d . . 1
H H37A 0.4436 0.3963 1.234 0.185 Uiso calc U R 1
H H37B 0.3438 0.395 1.1991 0.185 Uiso calc U R 1
C C38 0.324(2) 0.5134(19) 1.2335(6) 0.218(10) Uani d . . 1
H H38A 0.2311 0.4975 1.2326 0.261 Uiso calc U R 1
H H38B 0.3495 0.5199 1.2604 0.261 Uiso calc U R 1
C C39 0.346(3) 0.5972(17) 1.2145(7) 0.284(16) Uani d . . 1
H H39A 0.3526 0.6508 1.2328 0.34 Uiso calc U R 1
H H39B 0.274 0.6109 1.1969 0.34 Uiso calc U R 1
C C40 0.4654(19) 0.5867(14) 1.1933(5) 0.169(7) Uani d . . 1
H H40A 0.4561 0.6141 1.1676 0.203 Uiso calc U R 1
H H40B 0.5357 0.6207 1.2066 0.203 Uiso calc U R 1
Li Li1 0.7300(13) 0.3899(11) 1.0922(4) 0.050(4) Uani d . . 1
Li Li2 0.6080(16) 0.4382(13) 1.1488(5) 0.077(5) Uani d . . 1
Li Li3 0.7339(12) 0.5123(11) 0.9059(4) 0.048(4) Uani d . . 1
Li Li4 0.6152(15) 0.6076(12) 0.8601(4) 0.068(5) Uani d . . 1
N N1 0.5775(8) 0.4881(6) 1.0953(2) 0.052(2) Uani d . . 1
N N2 0.7582(8) 0.3429(7) 1.1480(2) 0.062(2) Uani d . . 1
N N3 0.7575(8) 0.5165(6) 0.8474(2) 0.058(2) Uani d . . 1
N N4 0.5934(7) 0.6142(7) 0.9171(2) 0.053(2) Uani d . . 1
O O1 0.8255(6) 0.4880(5) 1.06152(17) 0.0546(18) Uani d . . 1
O O2 0.7289(6) 0.2563(4) 1.0742(3) 0.0565(18) Uani d . . 1
O O3 0.9244(5) 0.5220(5) 0.9109(3) 0.0558(18) Uani d . . 1
O O4 0.6443(6) 0.4208(6) 0.93879(15) 0.0536(17) Uani d . . 1
O O5 0.5025(9) 0.6761(6) 0.8238(3) 0.103(3) Uani d . . 1
O O6 0.4938(8) 0.4870(9) 1.1909(2) 0.098(2) Uani d . . 1

loop_
_atom_site_aniso_label
_atom_site_aniso_U_11
_atom_site_aniso_U_22
_atom_site_aniso_U_33
_atom_site_aniso_U_12
_atom_site_aniso_U_13
_atom_site_aniso_U_23
C1 0.041(8) 0.034(8) 0.100(8) -0.005(7) 0.006(6) -0.017(6)
C2 0.030(8) 0.065(10) 0.078(7) 0.004(7) -0.002(5) 0.003(8)
C3 0.076(8) 0.041(8) 0.165(10) 0.029(7) 0.032(8) -0.005(7)
C4 0.056(7) 0.102(10) 0.089(8) -0.031(8) -0.007(6) -0.008(8)
C5 0.038(9) 0.049(9) 0.112(11) 0.012(7) 0.008(7) -0.004(7)
C6 0.065(8) 0.179(14) 0.102(10) -0.021(8) -0.035(8) 0.057(9)
C7 0.058(7) 0.040(8) 0.090(9) 0.007(6) 0.002(8) -0.004(8)
C8 0.050(7) 0.073(12) 0.069(9) 0.010(7) -0.008(7) 0.015(8)
C9 0.102(9) 0.091(9) 0.095(9) 0.003(8) -0.006(8) 0.019(8)
C10 0.050(8) 0.130(11) 0.121(9) -0.008(8) -0.013(8) -0.010(8)
C11 0.063(9) 0.072(10) 0.089(8) 0.019(7) -0.019(8) 0.001(7)
C12 0.110(10) 0.116(12) 0.120(10) 0.021(10) -0.049(8) -0.048(9)
C13 0.044(9) 0.063(8) 0.098(10) 0.001(7) 0.001(7) -0.011(7)
C14 0.027(6) 0.045(7) 0.114(10) 0.004(6) -0.009(7) -0.019(8)
C15 0.017(6) 0.029(7) 0.105(9) 0.000(5) -0.001(7) -0.018(7)
C16 0.028(6) 0.065(8) 0.100(10) 0.002(6) 0.000(8) -0.011(8)
C17 0.046(7) 0.043(8) 0.094(9) 0.008(6) 0.002(8) -0.012(9)
C18 0.051(7) 0.045(8) 0.077(8) -0.017(6) -0.005(7) -0.017(8)
C19 0.062(7) 0.043(8) 0.090(9) -0.017(6) -0.003(7) -0.018(7)
C20 0.060(8) 0.069(11) 0.083(9) -0.015(7) 0.004(6) -0.024(8)
C21 0.042(7) 0.083(9) 0.086(9) -0.016(7) 0.016(7) 0.006(9)
C22 0.058(9) 0.076(9) 0.080(10) 0.003(7) 0.013(8) -0.020(8)
C23 0.119(11) 0.179(13) 0.081(8) -0.055(10) 0.026(8) 0.022(10)
C24 0.080(8) 0.083(11) 0.140(11) 0.004(8) -0.003(8) -0.040(8)
C25 0.050(9) 0.077(10) 0.067(8) -0.003(8) 0.009(6) 0.000(8)
C26 0.045(8) 0.095(9) 0.122(9) -0.016(7) -0.003(6) -0.026(7)
C27 0.032(9) 0.077(12) 0.071(7) -0.005(8) 0.006(5) -0.009(6)
C28 0.023(8) 0.074(10) 0.074(8) 0.008(8) 0.003(6) -0.013(7)
C29 0.039(8) 0.104(9) 0.114(8) 0.006(7) 0.011(6) 0.008(7)
C30 0.084(8) 0.053(8) 0.110(9) 0.022(7) -0.021(8) -0.024(7)
C31 0.034(7) 0.046(9) 0.099(9) 0.017(6) 0.008(7) -0.005(8)
C32 0.101(9) 0.052(8) 0.132(10) -0.010(8) 0.014(8) 0.000(8)
C33 0.110(13) 0.28(2) 0.133(15) 0.132(14) 0.030(11) 0.026(12)
C34 0.082(13) 0.178(15) 0.208(18) 0.034(11) -0.059(14) 0.018(14)
C35 0.141(18) 0.52(4) 0.155(18) 0.12(2) 0.036(17) 0.13(2)
C36 0.079(12) 0.170(14) 0.131(16) 0.008(10) -0.005(11) 0.040(10)
C37 0.219(17) 0.147(17) 0.096(11) 0.001(16) 0.056(12) 0.018(12)
C38 0.26(2) 0.18(2) 0.20(2) 0.03(2) 0.129(19) -0.017(19)
C39 0.37(3) 0.19(2) 0.29(3) 0.15(2) 0.23(3) 0.13(2)
C40 0.22(2) 0.104(17) 0.181(16) -0.012(15) 0.102(15) -0.041(12)
Li1 0.042(9) 0.030(11) 0.078(11) 0.008(8) -0.007(8) -0.011(8)
Li2 0.063(11) 0.098(14) 0.070(12) 0.011(11) 0.009(10) 0.003(10)
Li3 0.023(9) 0.037(10) 0.086(12) -0.006(8) 0.008(8) -0.026(9)
Li4 0.072(11) 0.065(13) 0.066(11) 0.000(10) 0.010(10) 0.012(10)
N1 0.031(6) 0.049(7) 0.075(6) 0.002(5) -0.001(5) 0.008(5)
N2 0.061(6) 0.035(7) 0.088(6) 0.013(5) -0.021(5) -0.005(5)
N3 0.034(6) 0.072(6) 0.069(6) -0.015(5) 0.006(5) -0.021(5)
N4 0.026(5) 0.053(8) 0.080(6) -0.002(5) 0.004(5) -0.006(6)
O1 0.019(5) 0.050(5) 0.095(5) 0.003(4) 0.005(3) -0.014(4)
O2 0.058(5) 0.039(5) 0.073(5) -0.003(4) -0.014(5) -0.002(5)
O3 0.021(4) 0.062(5) 0.084(6) -0.004(4) 0.006(4) -0.005(5)
O4 0.041(5) 0.039(5) 0.081(4) -0.007(4) 0.000(3) -0.009(4)
O5 0.099(7) 0.146(7) 0.064(6) 0.041(6) 0.010(5) 0.019(5)
O6 0.106(6) 0.095(8) 0.094(6) 0.020(6) 0.011(6) -0.015(6)

loop_
_atom_type_symbol
_atom_type_description
_atom_type_scat_dispersion_real
_atom_type_scat_dispersion_imag
_atom_type_scat_source
C C 0.0033 0.0016 'International Tables Vol C Tables 4.2.6.8 and 6.1.1.4'
H H 0.0000 0.0000 'International Tables Vol C Tables 4.2.6.8 and 6.1.1.4'
Li Li -0.0003 0.0001 'International Tables Vol C Tables 4.2.6.8 and 6.1.1.4'
N N 0.0061 0.0033 'International Tables Vol C Tables 4.2.6.8 and 6.1.1.4'
O O 0.0106 0.0060 'International Tables Vol C Tables 4.2.6.8 and 6.1.1.4'

loop_
_geom_angle_atom_site_label_1
_geom_angle_atom_site_label_2
_geom_angle_atom_site_label_3
_geom_angle
O1 C1 C2 107.7(8)
O1 C1 H1A 110.2
C2 C1 H1A 110.2
O1 C1 H1B 110.2
C2 C1 H1B 110.2
H1A C1 H1B 108.5
N1 C2 C1 112.1(9)
N1 C2 C3 114.2(8)
C1 C2 C3 105.7(9)
N1 C2 H2 108.2
C1 C2 H2 108.2
C3 C2 H2 108.2
C2 C3 H3A 109.5
C2 C3 H3B 109.5
H3A C3 H3B 109.5
C2 C3 H3C 109.5
H3A C3 H3C 109.5
H3B C3 H3C 109.5
C5 C4 H4A 109.5
C5 C4 H4B 109.5
H4A C4 H4B 109.5
C5 C4 H4C 109.5
H4A C4 H4C 109.5
H4B C4 H4C 109.5
N1 C5 C6 117.8(9)
N1 C5 C4 109.4(9)
C6 C5 C4 106.5(9)
N1 C5 H5 107.6
C6 C5 H5 107.6
C4 C5 H5 107.6
C5 C6 H6A 109.5
C5 C6 H6B 109.5
H6A C6 H6B 109.5
C5 C6 H6C 109.5
H6A C6 H6C 109.5
H6B C6 H6C 109.5
O2 C7 C8 111.1(9)
O2 C7 H7A 109.4
C8 C7 H7A 109.4
O2 C7 H7B 109.4
C8 C7 H7B 109.4
H7A C7 H7B 108.0
N2 C8 C7 111.4(8)
N2 C8 C9 114.2(9)
C7 C8 C9 107.0(10)
N2 C8 Li1 46.8(5)
C7 C8 Li1 69.6(6)
C9 C8 Li1 148.6(7)
N2 C8 H8 108.0
C7 C8 H8 108.0
C9 C8 H8 108.0
Li1 C8 H8 102.5
C8 C9 H9A 109.5
C8 C9 H9B 109.5
H9A C9 H9B 109.5
C8 C9 H9C 109.5
H9A C9 H9C 109.5
H9B C9 H9C 109.5
C11 C10 H10A 109.5
C11 C10 H10B 109.5
H10A C10 H10B 109.5
C11 C10 H10C 109.5
H10A C10 H10C 109.5
H10B C10 H10C 109.5
N2 C11 C10 115.0(9)
N2 C11 C12 109.3(9)
C10 C11 C12 110.9(10)
N2 C11 H11 107.1
C10 C11 H11 107.1
C12 C11 H11 107.1
C11 C12 H12A 109.5
C11 C12 H12B 109.5
H12A C12 H12B 109.5
C11 C12 H12C 109.5
H12A C12 H12C 109.5
H12B C12 H12C 109.5
O1 C13 C14 113.7(8)
O1 C13 H13A 108.8
C14 C13 H13A 108.8
O1 C13 H13B 108.8
C14 C13 H13B 108.8
H13A C13 H13B 107.7
C15 C14 C13 116.1(8)
C15 C14 H14A 108.3
C13 C14 H14A 108.3
C15 C14 H14B 108.3
C13 C14 H14B 108.3
H14A C14 H14B 107.4
C16 C15 C14 111.5(9)
C16 C15 H15A 109.3
C14 C15 H15A 109.3
C16 C15 H15B 109.3
C14 C15 H15B 109.3
H15A C15 H15B 108.0
O3 C16 C15 111.8(8)
O3 C16 H16A 109.2
C15 C16 H16A 109.2
O3 C16 H16B 109.2
C15 C16 H16B 109.2
H16A C16 H16B 107.9
O2 C17 C18 111.9(9)
O2 C17 H17A 109.2
C18 C17 H17A 109.2
O2 C17 H17B 109.2
C18 C17 H17B 109.2
H17A C17 H17B 107.9
C17 C18 C19 112.7(9)
C17 C18 H18A 109.1
C19 C18 H18A 109.1
C17 C18 H18B 109.1
C19 C18 H18B 109.1
H18A C18 H18B 107.8
C20 C19 C18 115.2(8)
C20 C19 H19A 108.5
C18 C19 H19A 108.5
C20 C19 H19B 108.5
C18 C19 H19B 108.5
H19A C19 H19B 107.5
O4 C20 C19 114.8(8)
O4 C20 H20A 108.6
C19 C20 H20A 108.6
O4 C20 H20B 108.6
C19 C20 H20B 108.6
H20A C20 H20B 107.6
O3 C21 C22 112.1(9)
O3 C21 H21A 109.2
C22 C21 H21A 109.2
O3 C21 H21B 109.2
C22 C21 H21B 109.2
H21A C21 H21B 107.9
N3 C22 C21 110.7(8)
N3 C22 C23 113.8(9)
C21 C22 C23 106.9(10)
N3 C22 H22 108.4
C21 C22 H22 108.4
C23 C22 H22 108.4
C22 C23 H23A 109.5
C22 C23 H23B 109.5
H23A C23 H23B 109.5
C22 C23 H23C 109.5
H23A C23 H23C 109.5
H23B C23 H23C 109.5
C25 C24 H24A 109.5
C25 C24 H24B 109.5
H24A C24 H24B 109.5
C25 C24 H24C 109.5
H24A C24 H24C 109.5
H24B C24 H24C 109.5
N3 C25 C24 115.6(8)
N3 C25 C26 109.4(9)
C24 C25 C26 107.4(9)
N3 C25 H25 108.1
C24 C25 H25 108.1
C26 C25 H25 108.1
C25 C26 H26A 109.5
C25 C26 H26B 109.5
H26A C26 H26B 109.5
C25 C26 H26C 109.5
H26A C26 H26C 109.5
H26B C26 H26C 109.5
O4 C27 C28 109.8(8)
O4 C27 H27A 109.7
C28 C27 H27A 109.7
O4 C27 H27B 109.7
C28 C27 H27B 109.7
H27A C27 H27B 108.2
N4 C28 C27 110.8(8)
N4 C28 C29 115.2(8)
C27 C28 C29 107.2(9)
N4 C28 H28 107.8
C27 C28 H28 107.8
C29 C28 H28 107.8
C28 C29 H29A 109.5
C28 C29 H29B 109.5
H29A C29 H29B 109.5
C28 C29 H29C 109.5
H29A C29 H29C 109.5
H29B C29 H29C 109.5
C31 C30 H30A 109.5
C31 C30 H30B 109.5
H30A C30 H30B 109.5
C31 C30 H30C 109.5
H30A C30 H30C 109.5
H30B C30 H30C 109.5
N4 C31 C32 111.0(9)
N4 C31 C30 113.6(8)
C32 C31 C30 107.8(9)
N4 C31 H31 108.1
C32 C31 H31 108.1
C30 C31 H31 108.1
C31 C32 H32A 109.5
C31 C32 H32B 109.5
H32A C32 H32B 109.5
C31 C32 H32C 109.5
H32A C32 H32C 109.5
H32B C32 H32C 109.5
C34 C33 O5 107.9(11)
C34 C33 H33A 110.1
O5 C33 H33A 110.1
C34 C33 H33B 110.1
O5 C33 H33B 110.1
H33A C33 H33B 108.4
C33 C34 C35 102.8(12)
C33 C34 H34A 111.2
C35 C34 H34A 111.2
C33 C34 H34B 111.2
C35 C34 H34B 111.2
H34A C34 H34B 109.1
C36 C35 C34 112.3(16)
C36 C35 H35A 109.1
C34 C35 H35A 109.1
C36 C35 H35B 109.1
C34 C35 H35B 109.1
H35A C35 H35B 107.9
C35 C36 O5 106.9(13)
C35 C36 H36A 110.3
O5 C36 H36A 110.3
C35 C36 H36B 110.3
O5 C36 H36B 110.3
H36A C36 H36B 108.6
O6 C37 C38 104.8(14)
O6 C37 H37A 110.8
C38 C37 H37A 110.8
O6 C37 H37B 110.8
C38 C37 H37B 110.8
H37A C37 H37B 108.9
C39 C38 C37 108.5(17)
C39 C38 H38A 110.0
C37 C38 H38A 110.0
C39 C38 H38B 110.0
C37 C38 H38B 110.0
H38A C38 H38B 108.4
C38 C39 C40 107.7(19)
C38 C39 H39A 110.2
C40 C39 H39A 110.2
C38 C39 H39B 110.2
C40 C39 H39B 110.2
H39A C39 H39B 108.5
O6 C40 C39 107.8(15)
O6 C40 H40A 110.1
C39 C40 H40A 110.1
O6 C40 H40B 110.1
C39 C40 H40B 110.1
H40A C40 H40B 108.5
O2 Li1 O1 118.6(8)
O2 Li1 N2 90.2(7)
O1 Li1 N2 130.5(8)
O2 Li1 N1 129.1(8)
O1 Li1 N1 87.5(7)
N2 Li1 N1 105.3(7)
O2 Li1 C8 58.9(5)
O1 Li1 C8 142.7(7)
N2 Li1 C8 31.3(4)
N1 Li1 C8 124.4(7)
O6 Li2 N1 118.1(9)
O6 Li2 N2 132.7(9)
N1 Li2 N2 109.2(8)
O4 Li3 O3 117.7(9)
O4 Li3 N3 131.3(8)
O3 Li3 N3 88.2(6)
O4 Li3 N4 90.0(6)
O3 Li3 N4 129.5(8)
N3 Li3 N4 104.6(7)
O5 Li4 N3 127.0(8)
O5 Li4 N4 123.4(9)
N3 Li4 N4 109.5(8)
C5 N1 C2 110.5(8)
C5 N1 Li2 106.6(8)
C2 N1 Li2 131.6(8)
C5 N1 Li1 130.8(8)
C2 N1 Li1 103.4(8)
Li2 N1 Li1 72.9(7)
C8 N2 C11 109.7(8)
C8 N2 Li2 133.2(9)
C11 N2 Li2 110.8(9)
C8 N2 Li1 101.9(7)
C11 N2 Li1 124.9(8)
Li2 N2 Li1 72.7(6)
C22 N3 C25 108.2(7)
C22 N3 Li4 127.5(8)
C25 N3 Li4 112.6(8)
C22 N3 Li3 105.4(7)
C25 N3 Li3 128.4(7)
Li4 N3 Li3 73.1(6)
C31 N4 C28 109.8(8)
C31 N4 Li4 111.2(8)
C28 N4 Li4 130.8(8)
C31 N4 Li3 127.7(7)
C28 N4 Li3 102.0(7)
Li4 N4 Li3 72.6(7)
C13 O1 C1 113.7(7)
C13 O1 Li1 125.9(8)
C1 O1 Li1 102.7(7)
C17 O2 C7 114.3(8)
C17 O2 Li1 123.7(7)
C7 O2 Li1 101.9(7)
C21 O3 C16 113.6(8)
C21 O3 Li3 101.1(7)
C16 O3 Li3 125.2(7)
C20 O4 C27 115.1(7)
C20 O4 Li3 121.5(8)
C27 O4 Li3 101.8(7)
C36 O5 C33 108.4(9)
C36 O5 Li4 124.2(11)
C33 O5 Li4 127.0(11)
C40 O6 C37 107.4(11)
C40 O6 Li2 119.7(12)
C37 O6 Li2 130.4(13)

loop_
_geom_bond_atom_site_label_1
_geom_bond_atom_site_label_2
_geom_bond_distance
C1 O1 1.435(10)
C1 C2 1.508(11)
C1 H1A 0.97
C1 H1B 0.97
C2 N1 1.454(11)
C2 C3 1.558(12)
C2 H2 0.98
C3 H3A 0.96
C3 H3B 0.96
C3 H3C 0.96
C4 C5 1.536(12)
C4 H4A 0.96
C4 H4B 0.96
C4 H4C 0.96
C5 N1 1.452(11)
C5 C6 1.504(13)
C5 H5 0.98
C6 H6A 0.96
C6 H6B 0.96
C6 H6C 0.96
C7 O2 1.427(10)
C7 C8 1.494(11)
C7 H7A 0.97
C7 H7B 0.97
C8 N2 1.460(11)
C8 C9 1.539(12)
C8 Li1 2.749(19)
C8 H8 0.98
C9 H9A 0.96
C9 H9B 0.96
C9 H9C 0.96
C10 C11 1.516(13)
C10 H10A 0.96
C10 H10B 0.96
C10 H10C 0.96
C11 N2 1.465(11)
C11 C12 1.519(13)
C11 H11 0.98
C12 H12A 0.96
C12 H12B 0.96
C12 H12C 0.96
C13 O1 1.428(9)
C13 C14 1.516(12)
C13 H13A 0.97
C13 H13B 0.97
C14 C15 1.508(11)
C14 H14A 0.97
C14 H14B 0.97
C15 C16 1.496(11)
C15 H15A 0.97
C15 H15B 0.97
C16 O3 1.432(10)
C16 H16A 0.97
C16 H16B 0.97
C17 O2 1.407(10)
C17 C18 1.487(11)
C17 H17A 0.97
C17 H17B 0.97
C18 C19 1.509(10)
C18 H18A 0.97
C18 H18B 0.97
C19 C20 1.494(11)
C19 H19A 0.97
C19 H19B 0.97
C20 O4 1.424(10)
C20 H20A 0.97
C20 H20B 0.97
C21 O3 1.414(10)
C21 C22 1.519(12)
C21 H21A 0.97
C21 H21B 0.97
C22 N3 1.451(11)
C22 C23 1.558(13)
C22 H22 0.98
C23 H23A 0.96
C23 H23B 0.96
C23 H23C 0.96
C24 C25 1.506(12)
C24 H24A 0.96
C24 H24B 0.96
C24 H24C 0.96
C25 N3 1.455(11)
C25 C26 1.527(12)
C25 H25 0.98
C26 H26A 0.96
C26 H26B 0.96
C26 H26C 0.96
C27 O4 1.431(10)
C27 C28 1.497(11)
C27 H27A 0.97
C27 H27B 0.97
C28 N4 1.473(11)
C28 C29 1.536(12)
C28 H28 0.98
C29 H29A 0.96
C29 H29B 0.96
C29 H29C 0.96
C30 C31 1.544(11)
C30 H30A 0.96
C30 H30B 0.96
C30 H30C 0.96
C31 N4 1.452(11)
C31 C32 1.504(12)
C31 H31 0.98
C32 H32A 0.96
C32 H32B 0.96
C32 H32C 0.96
C33 C34 1.423(16)
C33 O5 1.436(13)
C33 H33A 0.97
C33 H33B 0.97
C34 C35 1.457(18)
C34 H34A 0.97
C34 H34B 0.97
C35 C36 1.329(18)
C35 H35A 0.97
C35 H35B 0.97
C36 O5 1.394(13)
C36 H36A 0.97
C36 H36B 0.97
C37 O6 1.444(15)
C37 C38 1.462(19)
C37 H37A 0.97
C37 H37B 0.97
C38 C39 1.34(2)
C38 H38A 0.97
C38 H38B 0.97
C39 C40 1.43(2)
C39 H39A 0.97
C39 H39B 0.97
C40 O6 1.400(15)
C40 H40A 0.97
C40 H40B 0.97
Li1 O2 1.935(16)
Li1 O1 1.969(16)
Li1 N2 2.049(17)
Li1 N1 2.062(16)
Li2 O6 1.980(18)
Li2 N1 1.993(18)
Li2 N2 2.015(19)
Li3 O4 1.923(16)
Li3 O3 1.958(14)
Li3 N3 2.033(16)
Li3 N4 2.040(16)
Li4 O5 1.942(18)
Li4 N3 1.966(18)
Li4 N4 1.982(17)

loop_
_geom_torsion_atom_site_label_1
_geom_torsion_atom_site_label_2
_geom_torsion_atom_site_label_3
_geom_torsion_atom_site_label_4
_geom_torsion
O1 C1 C2 N1 54.9(10)
O1 C1 C2 C3 180.0(7)
O2 C7 C8 N2 54.4(10)
O2 C7 C8 C9 179.9(8)
O2 C7 C8 Li1 32.9(6)
O1 C13 C14 C15 -56.3(11)
C13 C14 C15 C16 -175.0(7)
C14 C15 C16 O3 -173.8(6)
O2 C17 C18 C19 -175.9(7)
C17 C18 C19 C20 -179.3(8)
C18 C19 C20 O4 -57.7(11)
O3 C21 C22 N3 47.2(11)
O3 C21 C22 C23 171.6(8)
O4 C27 C28 N4 55.0(9)
O4 C27 C28 C29 -178.5(8)
O5 C33 C34 C35 4.(2)
C33 C34 C35 C36 -11.(2)
C34 C35 C36 O5 14.(2)
O6 C37 C38 C39 16.(3)
C37 C38 C39 C40 -20.(3)
C38 C39 C40 O6 17.(3)
C6 C5 N1 C2 55.0(12)
C4 C5 N1 C2 176.7(7)
C6 C5 N1 Li2 -156.8(10)
C4 C5 N1 Li2 -35.0(10)
C6 C5 N1 Li1 -75.4(13)
C4 C5 N1 Li1 46.3(13)
C1 C2 N1 C5 -169.8(8)
C3 C2 N1 C5 70.0(10)
C1 C2 N1 Li2 52.6(13)
C3 C2 N1 Li2 -67.6(12)
C1 C2 N1 Li1 -26.1(10)
C3 C2 N1 Li1 -146.4(8)
C7 C8 N2 C11 -162.2(8)
C9 C8 N2 C11 76.5(10)
Li1 C8 N2 C11 -134.1(9)
C7 C8 N2 Li2 49.2(13)
C9 C8 N2 Li2 -72.1(13)
Li1 C8 N2 Li2 77.3(10)
C7 C8 N2 Li1 -28.1(9)
C9 C8 N2 Li1 -149.4(8)
C10 C11 N2 C8 75.9(11)
C12 C11 N2 C8 -158.7(8)
C10 C11 N2 Li2 -128.2(9)
C12 C11 N2 Li2 -2.7(11)
C10 C11 N2 Li1 -45.2(13)
C12 C11 N2 Li1 80.2(11)
C21 C22 N3 C25 -156.5(8)
C23 C22 N3 C25 83.0(10)
C21 C22 N3 Li4 63.9(12)
C23 C22 N3 Li4 -56.6(13)
C21 C22 N3 Li3 -16.4(10)
C23 C22 N3 Li3 -136.8(9)
C24 C25 N3 C22 67.3(11)
C26 C25 N3 C22 -171.4(8)
C24 C25 N3 Li4 -146.5(8)
C26 C25 N3 Li4 -25.2(11)
C24 C25 N3 Li3 -60.7(12)
C26 C25 N3 Li3 60.6(12)
C32 C31 N4 C28 -164.1(7)
C30 C31 N4 C28 74.2(9)
C32 C31 N4 Li4 -11.9(10)
C30 C31 N4 Li4 -133.6(8)
C32 C31 N4 Li3 72.1(11)
C30 C31 N4 Li3 -49.6(12)
C27 C28 N4 C31 -164.9(8)
C29 C28 N4 C31 73.2(10)
C27 C28 N4 Li4 50.2(12)
C29 C28 N4 Li4 -71.7(13)
C27 C28 N4 Li3 -27.1(9)
C29 C28 N4 Li3 -149.0(8)
C14 C13 O1 C1 -79.0(10)
C14 C13 O1 Li1 153.2(8)
C2 C1 O1 C13 169.2(8)
C2 C1 O1 Li1 -51.8(9)
C18 C17 O2 C7 175.0(7)
C18 C17 O2 Li1 50.1(10)
C8 C7 O2 C17 176.6(7)
C8 C7 O2 Li1 -47.7(9)
C22 C21 O3 C16 173.1(7)
C22 C21 O3 Li3 -50.3(9)
C15 C16 O3 C21 169.5(7)
C15 C16 O3 Li3 45.2(11)
C19 C20 O4 C27 -78.0(10)
C19 C20 O4 Li3 158.4(8)
C28 C27 O4 C20 176.2(8)
C28 C27 O4 Li3 -50.3(9)
C35 C36 O5 C33 -11.1(19)
C35 C36 O5 Li4 162.2(16)
C34 C33 O5 C36 4.1(18)
C34 C33 O5 Li4 -168.9(11)
C39 C40 O6 C37 -7.0(19)
C39 C40 O6 Li2 156.8(15)
C38 C37 O6 C40 -4.7(16)
C38 C37 O6 Li2 -166.1(13)
